data_7220735
loop_
_publ_author_name
'Bon, Volodymyr'
'Klein, Nicole'
'Senkovska, Irena'
'Heerwig, Andreas'
'Getzschmann, J\"urgen'
'Wallacher, Dirk'
'Zizak, Ivo'
'Brzhezinskaya, Maria'
'Mueller, Uwe'
'Kaskel, Stefan'

_publ_section_title
;
 Exceptional adsorption-induced cluster and network deformation in the
 flexible metal-organic framework DUT-8(Ni) observed by in situ X-ray
 diffraction and EXAFS.
;
_journal_issue 26
_journal_name_full 'Physical chemistry chemical physics : PCCP'
_journal_page_first 17471
_journal_page_last 17479
_journal_paper_doi 10.1039/c5cp02180d
_journal_volume 17
_journal_year 2015
_chemical_formula_sum 'C30 H24 N2 Ni2 O8'
_chemical_formula_weight 657.89
_chemical_name_common 'DUT-8(Ni) close phase'
_chemical_properties_physical Moisture-sensitive
_space_group_IT_number 1
_symmetry_cell_setting triclinic
_symmetry_Int_Tables_number 1
_symmetry_space_group_name_Hall 'P 1'
_symmetry_space_group_name_H-M 'P 1'
_audit_creation_date 2013-11-04
_audit_creation_method 'Materials Studio'
_audit_update_record
;
2014-11-14 deposited with the CCDC.
2015-06-09 downloaded from the CCDC.
;
_cell_angle_alpha 91.1412
_cell_angle_beta 103.8734
_cell_angle_gamma 104.5498
_cell_formula_units_Z 1
_cell_length_a 6.9472
_cell_length_b 8.1805
_cell_length_c 12.1722
_cell_volume 647.678
_diffrn_ambient_temperature 298
_diffrn_detector 'Gas filled detector'
_diffrn_measurement_method '2 Theta scan'
_diffrn_radiation_monochromator 'silicium monochromator'
_diffrn_radiation_type 'Cu k\A'
_diffrn_radiation_wavelength 1.5406
_diffrn_source 'Long focuse X-ray tube'
_exptl_crystal_colour 'yellow powder'
_exptl_crystal_recrystallization_method 'Phase transition'
_pd_char_colour yellow
_pd_instr_location
;
TU Dresden, Inorganic Chemistry I
;
_pd_meas_2theta_range_inc 0.020000
_pd_meas_2theta_range_max 50.00000
_pd_meas_2theta_range_min 2.00000
_pd_meas_number_of_points 2400
_pd_meas_scan_method step
_pd_prep_pressure 101
_pd_prep_temperature 298
_pd_proc_2theta_range_inc 0.020000
_pd_proc_2theta_range_max 50.0000
_pd_proc_2theta_range_min 2.0000
_pd_proc_ls_prof_R_factor 4.34
_pd_proc_ls_prof_wR_factor 6.28
_pd_proc_wavelength 1.5406
_pd_spec_mounting capillary
_pd_spec_mount_mode transmission
_pd_spec_shape block
_refine_ls_number_parameters 17
_refine_ls_number_restraints 0
_cod_data_source_file c5cp02180d2.cif
_cod_data_source_block DUT-8_cp
_cod_depositor_comments 'Adding full bibliography for 7220735--7220737.cif.'
_cod_original_sg_symbol_H-M P1
_cod_database_code 7220735

loop_
_symmetry_equiv_pos_as_xyz
x,y,z

loop_
_atom_site_label
_atom_site_type_symbol
_atom_site_fract_x
_atom_site_fract_y
_atom_site_fract_z
_atom_site_U_iso_or_equiv
_atom_site_adp_type
_atom_site_occupancy
Ni1 Ni 0.10565 0.01741 0.61757 0.05000 Uiso 1.00
Ni2 Ni 0.28701 0.35476 0.61443 0.05000 Uiso 1.00
O3 O 0.53677 0.19302 0.67477 0.05000 Uiso 1.00
O4 O 0.34580 -0.07326 0.66815 0.05000 Uiso 1.00
O5 O -0.05514 0.09158 0.45967 0.05000 Uiso 1.00
N6 N -0.12350 -0.17390 0.60548 0.05000 Uiso 1.00
N7 N 0.54790 0.53974 0.60270 0.05000 Uiso 1.00
O8 O 0.22852 0.40947 0.74845 0.05000 Uiso 1.00
O9 O 0.06876 0.13274 0.73368 0.05000 Uiso 1.00
O10 O 0.38823 0.21050 0.51618 0.05000 Uiso 1.00
O11 O 0.22757 -0.06609 0.49996 0.05000 Uiso 1.00
C12 C 0.31907 0.06666 0.45665 0.05000 Uiso 1.00
O13 O 0.13563 0.35642 0.46590 0.05000 Uiso 1.00
C14 C -0.01403 0.23076 0.41202 0.05000 Uiso 1.00
C15 C 0.49610 0.05281 0.72187 0.05000 Uiso 1.00
C16 C -0.13931 -0.22715 0.72099 0.05000 Uiso 1.00
C17 C -0.11521 -0.33085 0.54150 0.05000 Uiso 1.00
C18 C 0.67578 0.60825 0.71950 0.05000 Uiso 1.00
C19 C 0.48476 0.68838 0.55285 0.05000 Uiso 1.00
C20 C -0.11653 0.23020 0.28517 0.05000 Uiso 1.00
C21 C 0.69460 0.50680 1.53767 0.05000 Uiso 1.00
C22 C 0.67234 0.85001 1.55213 0.05000 Uiso 1.00
C23 C 0.90907 1.37886 1.22773 0.05000 Uiso 1.00
C24 C 0.84467 1.37279 1.10766 0.05000 Uiso 1.00
C25 C 0.75552 1.21714 1.03955 0.05000 Uiso 1.00
C26 C 0.72651 1.06647 1.09429 0.05000 Uiso 1.00
C27 C 0.78878 1.07389 1.21563 0.05000 Uiso 1.00
C28 C 0.63710 0.91084 1.02621 0.05000 Uiso 1.00
C29 C 0.57242 0.90478 0.90616 0.05000 Uiso 1.00
C30 C 0.59870 1.05332 0.84868 0.05000 Uiso 1.00
C31 C 0.69377 1.20963 0.91817 0.05000 Uiso 1.00
C32 C 1.13810 1.27766 0.79281 0.05000 Uiso 1.00
C33 C 1.15539 1.27419 0.92075 0.05000 Uiso 1.00
C34 C 1.23226 1.42127 0.99717 0.05000 Uiso 1.00
C35 C 1.28431 1.40927 1.11619 0.05000 Uiso 1.00
C36 C 1.26807 1.24956 1.16286 0.05000 Uiso 1.00
C37 C 1.19169 1.10115 1.08868 0.05000 Uiso 1.00
C38 C 1.13299 1.11485 0.97003 0.05000 Uiso 1.00
C39 C 1.17614 0.94100 1.13437 0.05000 Uiso 1.00
C40 C 1.22887 0.92768 1.25278 0.05000 Uiso 1.00
C41 C 1.30335 1.07393 1.32959 0.05000 Uiso 1.00
C42 C 1.32484 1.23526 1.28189 0.05000 Uiso 1.00
H43 H 1.61507 1.46737 0.44673 0.05000 Uiso 1.00
H44 H 1.75100 1.39772 0.56997 0.05000 Uiso 1.00
H45 H 1.66483 1.87740 0.46248 0.05000 Uiso 1.00
H46 H 1.65299 1.96365 0.59726 0.05000 Uiso 1.00
H47 H 1.73760 1.50712 0.76056 0.05000 Uiso 1.00
H48 H 1.58028 1.64193 0.77319 0.05000 Uiso 1.00
H49 H 1.38532 1.72873 0.60109 0.05000 Uiso 1.00
H50 H 1.39092 1.64847 0.46409 0.05000 Uiso 1.00
H51 H 1.83895 1.87897 0.77249 0.05000 Uiso 1.00
H52 H 2.00435 1.74559 0.76511 0.05000 Uiso 1.00
H53 H 2.02773 1.63654 0.58063 0.05000 Uiso 1.00
H54 H 1.89127 1.69527 0.45288 0.05000 Uiso 1.00
H55 H 1.25839 1.54557 0.96500 0.05000 Uiso 1.00
H56 H 1.34348 1.52563 1.17188 0.05000 Uiso 1.00
H57 H 1.07633 0.99888 0.91626 0.05000 Uiso 1.00
H58 H 1.11747 0.82504 1.07822 0.05000 Uiso 1.00
H59 H 1.20436 0.80281 1.28431 0.05000 Uiso 1.00
H60 H 1.37773 1.35142 1.33749 0.05000 Uiso 1.00
H61 H 1.98477 1.50021 1.27564 0.05000 Uiso 1.00
H62 H 1.86906 1.49066 1.06767 0.05000 Uiso 1.00
H63 H 1.77052 0.95600 1.25526 0.05000 Uiso 1.00
H64 H 1.61249 0.79302 1.06621 0.05000 Uiso 1.00
H65 H 1.49599 0.78357 0.85826 0.05000 Uiso 1.00
H66 H 1.71327 1.32742 0.87841 0.05000 Uiso 1.00

loop_
_geom_bond_atom_site_label_1
_geom_bond_atom_site_label_2
_geom_bond_distance
_geom_bond_site_symmetry_2
_ccdc_geom_bond_type
Ni1 O4 1.965 . S
Ni1 O5 2.160 . S
Ni1 N6 1.906 . S
Ni1 O11 2.017 . S
Ni1 O9 1.788 . S
Ni2 O3 2.425 . S
Ni2 N7 2.086 . S
Ni2 O8 1.846 . S
Ni2 O10 2.020 . S
Ni2 O13 1.863 . S
O3 C15 1.290 . A
O4 C15 1.299 . A
O5 C14 1.287 . A
N6 C16 1.501 . S
N6 C17 1.509 . S
N6 C22 1.475 1_444 S
N7 C18 1.496 . S
N7 C19 1.486 . S
N7 C21 1.501 1_554 S
O8 C32 1.302 1_445 A
O9 C32 1.292 1_445 A
O10 C12 1.287 . A
O11 C12 1.303 . A
C12 C41 1.527 1_444 S
O13 C14 1.295 . A
C14 C20 1.537 . S
C15 C30 1.537 1_545 S
C16 C18 1.607 1_445 S
C16 H51 1.122 1_335 S
C16 H52 1.093 1_335 S
C17 C21 1.612 1_444 S
C17 H53 1.093 1_335 S
C17 H54 1.113 1_335 S
C18 C16 1.607 1_665 S
C18 H47 1.100 1_445 S
C18 H48 1.112 1_445 S
C19 C22 1.608 1_554 S
C19 H49 1.110 1_445 S
C19 H50 1.114 1_445 S
C20 C23 1.409 1_444 A
C20 C27 1.432 1_444 A
C21 N7 1.501 1_556 S
C21 C17 1.612 1_666 S
C21 H43 1.113 1_446 S
C21 H44 1.105 1_446 S
C22 N6 1.475 1_666 S
C22 C19 1.608 1_556 S
C22 H45 1.110 1_446 S
C22 H46 1.123 1_446 S
C23 C24 1.418 . A
C23 C20 1.409 1_666 A
C23 H61 1.081 1_455 S
C24 C25 1.417 . A
C24 H62 1.082 1_455 S
C25 C26 1.406 . A
C25 C31 1.432 . A
C26 C27 1.432 . A
C26 C28 1.417 . A
C27 C20 1.432 1_666 A
C27 H63 1.079 1_455 S
C28 C29 1.418 . A
C28 H64 1.082 1_455 S
C29 C30 1.408 . A
C29 H65 1.081 1_455 S
C30 C31 1.432 . A
C30 C15 1.537 1_565 S
C31 H66 1.080 1_455 S
C32 O8 1.302 1_665 A
C32 O9 1.292 1_665 A
C32 C33 1.534 . S
C33 C34 1.412 . A
C33 C38 1.434 . A
C34 C35 1.418 . A
C34 H55 1.085 . S
C35 C36 1.424 . A
C35 H56 1.086 . S
C36 C37 1.405 . A
C36 C42 1.423 . A
C37 C38 1.418 . A
C37 C39 1.423 . A
C38 H57 1.071 . S
C39 C40 1.413 . A
C39 H58 1.086 . S
C40 C41 1.409 . A
C40 H59 1.086 . S
C41 C42 1.440 . A
C41 C12 1.527 1_666 S
C42 H60 1.084 . S
H43 C21 1.113 1_664 S
H44 C21 1.105 1_664 S
H45 C22 1.110 1_664 S
H46 C22 1.123 1_664 S
H47 C18 1.100 1_665 S
H48 C18 1.112 1_665 S
H49 C19 1.110 1_665 S
H50 C19 1.114 1_665 S
H51 C16 1.122 1_775 S
H52 C16 1.093 1_775 S
H53 C17 1.093 1_775 S
H54 C17 1.113 1_775 S
H61 C23 1.081 1_655 S
H62 C24 1.082 1_655 S
H63 C27 1.079 1_655 S
H64 C28 1.082 1_655 S
H65 C29 1.081 1_655 S
H66 C31 1.080 1_655 S
